data_7124594
loop_
_publ_author_name
'L\'egar\'e, Marc-Andr\'e'
'Rochette, \'Etienne'
'L\'egar\'e Lavergne, Julien'
'Bouchard, Nicolas'
'Fontaine, Fr\'ed\'eric-Georges'

_publ_section_title
;
 Bench-stable frustrated Lewis pair chemistry: fluoroborate salts as
 precatalysts for the C-H borylation of heteroarenes.
;
_journal_issue 31
_journal_name_full 'Chemical communications (Cambridge, England)'
_journal_page_first 5387
_journal_page_last 5390
_journal_paper_doi 10.1039/c6cc01267a
_journal_volume 52
_journal_year 2016
_chemical_formula_sum 'C15 H23 B F3 N'
_chemical_formula_weight 285.15
_space_group_crystal_system monoclinic
_space_group_IT_number 14
_space_group_name_Hall '-P 2ybc'
_space_group_name_H-M_alt 'P 1 21/c 1'
_atom_sites_solution_hydrogens mixed
_audit_creation_method SHELXL-2014/6
_audit_update_record
;
2015-12-04 deposited with the CCDC.
2016-03-14 downloaded from the CCDC.
;
_cell_angle_alpha 90
_cell_angle_beta 115.5310(10)
_cell_angle_gamma 90
_cell_formula_units_Z 4
_cell_length_a 14.8666(9)
_cell_length_b 7.6330(5)
_cell_length_c 14.4543(9)
_cell_measurement_reflns_used 4538
_cell_measurement_temperature 150(2)
_cell_measurement_theta_max 32.0895
_cell_measurement_theta_min 2.8237
_cell_volume 1480.06(16)
_computing_cell_refinement APEX2
_computing_data_collection APEX2
_computing_data_reduction Saint
_computing_structure_refinement 'SHELXL-2014/6 (Sheldrick, 2014)'
_computing_structure_solution 'SHELXS-2014/6 (Sheldrick, 2014)'
_diffrn_ambient_temperature 150(2)
_diffrn_measured_fraction_theta_full 1.000
_diffrn_measured_fraction_theta_max 0.947
_diffrn_measurement_device_type 'bruker SMART CCD'
_diffrn_measurement_method \w
_diffrn_radiation_type MoK\a
_diffrn_radiation_wavelength 0.71073
_diffrn_reflns_av_R_equivalents 0.0337
_diffrn_reflns_av_unetI/netI 0.0341
_diffrn_reflns_Laue_measured_fraction_full 1.000
_diffrn_reflns_Laue_measured_fraction_max 0.947
_diffrn_reflns_limit_h_max 22
_diffrn_reflns_limit_h_min -22
_diffrn_reflns_limit_k_max 11
_diffrn_reflns_limit_k_min -11
_diffrn_reflns_limit_l_max 22
_diffrn_reflns_limit_l_min -22
_diffrn_reflns_number 20569
_diffrn_reflns_point_group_measured_fraction_full 1.000
_diffrn_reflns_point_group_measured_fraction_max 0.947
_diffrn_reflns_theta_full 25.242
_diffrn_reflns_theta_max 33.283
_diffrn_reflns_theta_min 1.518
_diffrn_source 'Sealed X-ray tube'
_exptl_absorpt_coefficient_mu 0.094
_exptl_absorpt_correction_T_max 0.7466
_exptl_absorpt_correction_T_min 0.6940
_exptl_absorpt_correction_type multi-scan
_exptl_absorpt_process_details Sadabs
_exptl_crystal_colour colorless
_exptl_crystal_density_diffrn 1.271
_exptl_crystal_description block
_exptl_crystal_F_000 608
_exptl_crystal_size_max 0.52
_exptl_crystal_size_mid 0.29
_exptl_crystal_size_min 0.25
_refine_diff_density_max 0.422
_refine_diff_density_min -0.211
_refine_diff_density_rms 0.052
_refine_ls_extinction_method none
_refine_ls_goodness_of_fit_ref 1.003
_refine_ls_hydrogen_treatment mixed
_refine_ls_matrix_type full
_refine_ls_number_parameters 189
_refine_ls_number_reflns 5400
_refine_ls_number_restraints 0
_refine_ls_restrained_S_all 1.003
_refine_ls_R_factor_all 0.0659
_refine_ls_R_factor_gt 0.0442
_refine_ls_shift/su_max 0.000
_refine_ls_shift/su_mean 0.000
_refine_ls_structure_factor_coef Fsqd
_refine_ls_weighting_details 'w=1/[\s^2^(Fo^2^)+(0.1000P)^2^] where P=(Fo^2^+2Fc^2^)/3'
_refine_ls_weighting_scheme calc
_refine_ls_wR_factor_gt 0.1359
_refine_ls_wR_factor_ref 0.1535
_reflns_Friedel_coverage 0.000
_reflns_number_gt 3950
_reflns_number_total 5400
_reflns_threshold_expression 'I > 2\s(I)'
_cod_data_source_file c6cc01267a2.cif
_cod_data_source_block ER1007_a
_cod_original_sg_symbol_H-M 'P 21/c'
_cod_database_code 7124594
_shelx_space_group_comment
;
The symmetry employed for this shelxl refinement is uniquely defined
by the following loop, which should always be used as a source of
symmetry information in preference to the above space-group names.
They are only intended as comments.
;
_shelxl_version_number 2014/6

loop_
_space_group_symop_operation_xyz
'x, y, z'
'-x, y+1/2, -z+1/2'
'-x, -y, -z'
'x, -y-1/2, z-1/2'

loop_
_atom_site_label
_atom_site_type_symbol
_atom_site_fract_x
_atom_site_fract_y
_atom_site_fract_z
_atom_site_U_iso_or_equiv
_atom_site_adp_type
_atom_site_occupancy
_atom_site_site_symmetry_order
_atom_site_calc_flag
_atom_site_refinement_flags_posn
_atom_site_refinement_flags_adp
F3 F 0.14404(5) 0.65328(9) 0.56514(5) 0.02535(16) Uani 1 1 d . .
F1 F 0.17822(5) 0.59542(10) 0.42784(5) 0.02969(18) Uani 1 1 d . .
F2 F 0.26211(6) 0.81226(9) 0.54014(6) 0.03206(18) Uani 1 1 d . .
N1 N 0.22033(6) 0.38050(10) 0.69342(6) 0.01367(16) Uani 1 1 d . .
C1 C 0.30871(7) 0.50424(12) 0.59806(7) 0.01532(18) Uani 1 1 d . .
C2 C 0.30825(7) 0.38136(13) 0.66960(7) 0.01578(18) Uani 1 1 d . .
C6 C 0.39369(8) 0.50305(14) 0.57883(8) 0.0200(2) Uani 1 1 d . .
H6 H 0.3973 0.5842 0.5307 0.024 Uiso 1 1 calc R U
C7 C 0.14755(8) 0.22178(13) 0.64885(8) 0.0201(2) Uani 1 1 d . .
C13 C 0.24059(7) 0.44843(13) 0.80301(7) 0.01586(18) Uani 1 1 d . .
C12 C 0.13784(7) 0.48350(13) 0.79931(8) 0.0188(2) Uani 1 1 d . .
H12A H 0.1464 0.5196 0.8684 0.023 Uiso 1 1 calc R U
H12B H 0.1066 0.5824 0.7519 0.023 Uiso 1 1 calc R U
C5 C 0.47223(8) 0.38857(17) 0.62712(9) 0.0260(2) Uani 1 1 d . .
H5 H 0.5284 0.3918 0.6120 0.031 Uiso 1 1 calc R U
C11 C 0.06793(8) 0.32694(14) 0.76483(8) 0.0224(2) Uani 1 1 d . .
H11A H 0.0032 0.3582 0.7645 0.027 Uiso 1 1 calc R U
H11B H 0.0969 0.2284 0.8132 0.027 Uiso 1 1 calc R U
C3 C 0.38631(8) 0.26470(15) 0.71892(9) 0.0255(2) Uani 1 1 d . .
H3 H 0.3832 0.1825 0.7668 0.031 Uiso 1 1 calc R U
C14 C 0.29716(9) 0.62096(15) 0.81808(8) 0.0248(2) Uani 1 1 d . .
H14A H 0.2969 0.6831 0.8773 0.037 Uiso 1 1 calc R U
H14B H 0.2648 0.6936 0.7566 0.037 Uiso 1 1 calc R U
H14C H 0.3661 0.5969 0.8300 0.037 Uiso 1 1 calc R U
C15 C 0.30141(8) 0.32519(16) 0.89065(8) 0.0257(2) Uani 1 1 d . .
H15A H 0.3644 0.2973 0.8876 0.039 Uiso 1 1 calc R U
H15B H 0.2637 0.2170 0.8845 0.039 Uiso 1 1 calc R U
H15C H 0.3152 0.3819 0.9562 0.039 Uiso 1 1 calc R U
C10 C 0.05201(8) 0.27179(16) 0.65749(8) 0.0237(2) Uani 1 1 d . .
H10A H 0.0195 0.3693 0.6095 0.028 Uiso 1 1 calc R U
H10B H 0.0059 0.1706 0.6358 0.028 Uiso 1 1 calc R U
C8 C 0.12548(10) 0.20866(16) 0.53554(9) 0.0292(3) Uani 1 1 d . .
H8A H 0.1862 0.1741 0.5294 0.044 Uiso 1 1 calc R U
H8B H 0.1027 0.3227 0.5025 0.044 Uiso 1 1 calc R U
H8C H 0.0734 0.1208 0.5020 0.044 Uiso 1 1 calc R U
C4 C 0.46877(9) 0.26942(17) 0.69747(10) 0.0309(3) Uani 1 1 d . .
H4 H 0.5227 0.1909 0.7311 0.037 Uiso 1 1 calc R U
C9 C 0.18981(11) 0.04776(15) 0.70092(10) 0.0311(3) Uani 1 1 d . .
H9A H 0.2002 0.0525 0.7726 0.047 Uiso 1 1 calc R U
H9B H 0.2536 0.0253 0.6983 0.047 Uiso 1 1 calc R U
H9C H 0.1429 -0.0466 0.6654 0.047 Uiso 1 1 calc R U
B1 B 0.22217(9) 0.64447(15) 0.53179(9) 0.0191(2) Uani 1 1 d . .
H1 H 0.1839(10) 0.4730(17) 0.6540(11) 0.021(3) Uiso 1 1 d . .

loop_
_atom_site_aniso_label
_atom_site_aniso_U_11
_atom_site_aniso_U_22
_atom_site_aniso_U_33
_atom_site_aniso_U_23
_atom_site_aniso_U_13
_atom_site_aniso_U_12
F3 0.0261(3) 0.0290(3) 0.0254(3) 0.0103(3) 0.0152(3) 0.0117(3)
F1 0.0334(4) 0.0386(4) 0.0150(3) 0.0038(3) 0.0084(3) 0.0094(3)
F2 0.0448(4) 0.0181(3) 0.0394(4) 0.0067(3) 0.0239(4) 0.0013(3)
N1 0.0155(4) 0.0146(4) 0.0137(3) 0.0019(3) 0.0089(3) 0.0020(3)
C1 0.0171(4) 0.0167(4) 0.0143(4) -0.0008(3) 0.0087(3) -0.0001(3)
C2 0.0159(4) 0.0191(4) 0.0161(4) 0.0015(3) 0.0104(3) 0.0036(3)
C6 0.0213(5) 0.0245(5) 0.0193(4) 0.0001(4) 0.0135(4) -0.0013(4)
C7 0.0262(5) 0.0185(4) 0.0204(5) -0.0047(4) 0.0146(4) -0.0054(4)
C13 0.0175(4) 0.0190(4) 0.0143(4) -0.0012(3) 0.0099(3) -0.0007(3)
C12 0.0196(5) 0.0213(5) 0.0206(5) -0.0030(3) 0.0134(4) 0.0010(3)
C5 0.0202(5) 0.0380(6) 0.0260(5) 0.0001(4) 0.0159(4) 0.0026(4)
C11 0.0209(5) 0.0285(5) 0.0243(5) -0.0037(4) 0.0157(4) -0.0040(4)
C3 0.0269(5) 0.0302(6) 0.0268(5) 0.0122(4) 0.0186(5) 0.0138(4)
C14 0.0293(5) 0.0267(5) 0.0241(5) -0.0092(4) 0.0169(4) -0.0107(4)
C15 0.0244(5) 0.0368(6) 0.0164(5) 0.0069(4) 0.0093(4) 0.0057(4)
C10 0.0203(5) 0.0311(6) 0.0224(5) -0.0064(4) 0.0118(4) -0.0087(4)
C8 0.0380(6) 0.0333(6) 0.0219(5) -0.0113(4) 0.0181(5) -0.0141(5)
C4 0.0260(5) 0.0429(7) 0.0305(6) 0.0114(5) 0.0186(5) 0.0168(5)
C9 0.0493(7) 0.0157(5) 0.0398(7) -0.0010(4) 0.0302(6) -0.0014(4)
B1 0.0243(5) 0.0193(5) 0.0174(5) 0.0042(4) 0.0124(4) 0.0031(4)

loop_
_atom_type_symbol
_atom_type_description
_atom_type_scat_dispersion_real
_atom_type_scat_dispersion_imag
_atom_type_scat_source
C C 0.0033 0.0016 'International Tables Vol C Tables 4.2.6.8 and 6.1.1.4'
H H 0.0000 0.0000 'International Tables Vol C Tables 4.2.6.8 and 6.1.1.4'
B B 0.0013 0.0007 'International Tables Vol C Tables 4.2.6.8 and 6.1.1.4'
N N 0.0061 0.0033 'International Tables Vol C Tables 4.2.6.8 and 6.1.1.4'
O O 0.0106 0.0060 'International Tables Vol C Tables 4.2.6.8 and 6.1.1.4'
F F 0.0171 0.0103 'International Tables Vol C Tables 4.2.6.8 and 6.1.1.4'

loop_
_geom_angle_atom_site_label_1
_geom_angle_atom_site_label_2
_geom_angle_atom_site_label_3
_geom_angle
C2 N1 C7 115.35(7)
C2 N1 C13 115.27(7)
C7 N1 C13 117.99(7)
C2 N1 H1 101.2(8)
C7 N1 H1 102.7(8)
C13 N1 H1 100.2(8)
C2 C1 C6 115.67(9)
C2 C1 B1 128.39(8)
C6 C1 B1 115.91(8)
C3 C2 C1 122.66(9)
C3 C2 N1 120.03(8)
C1 C2 N1 117.30(8)
C5 C6 C1 122.66(9)
C5 C6 H6 118.7
C1 C6 H6 118.7
C9 C7 C10 112.20(9)
C9 C7 C8 108.95(9)
C10 C7 C8 109.04(9)
C9 C7 N1 114.01(9)
C10 C7 N1 105.97(8)
C8 C7 N1 106.41(8)
C15 C13 C14 108.72(9)
C15 C13 C12 111.30(8)
C14 C13 C12 109.55(8)
C15 C13 N1 115.01(8)
C14 C13 N1 106.48(7)
C12 C13 N1 105.58(7)
C11 C12 C13 113.92(8)
C11 C12 H12A 108.8
C13 C12 H12A 108.8
C11 C12 H12B 108.8
C13 C12 H12B 108.8
H12A C12 H12B 107.7
C4 C5 C6 119.76(10)
C4 C5 H5 120.1
C6 C5 H5 120.1
C12 C11 C10 109.58(8)
C12 C11 H11A 109.8
C10 C11 H11A 109.8
C12 C11 H11B 109.8
C10 C11 H11B 109.8
H11A C11 H11B 108.2
C4 C3 C2 119.39(10)
C4 C3 H3 120.3
C2 C3 H3 120.3
C13 C14 H14A 109.5
C13 C14 H14B 109.5
H14A C14 H14B 109.5
C13 C14 H14C 109.5
H14A C14 H14C 109.5
H14B C14 H14C 109.5
C13 C15 H15A 109.5
C13 C15 H15B 109.5
H15A C15 H15B 109.5
C13 C15 H15C 109.5
H15A C15 H15C 109.5
H15B C15 H15C 109.5
C11 C10 C7 114.23(9)
C11 C10 H10A 108.7
C7 C10 H10A 108.7
C11 C10 H10B 108.7
C7 C10 H10B 108.7
H10A C10 H10B 107.6
C7 C8 H8A 109.5
C7 C8 H8B 109.5
H8A C8 H8B 109.5
C7 C8 H8C 109.5
H8A C8 H8C 109.5
H8B C8 H8C 109.5
C5 C4 C3 119.87(10)
C5 C4 H4 120.1
C3 C4 H4 120.1
C7 C9 H9A 109.5
C7 C9 H9B 109.5
H9A C9 H9B 109.5
C7 C9 H9C 109.5
H9A C9 H9C 109.5
H9B C9 H9C 109.5
F2 B1 F1 108.74(8)
F2 B1 F3 107.65(8)
F1 B1 F3 107.46(9)
F2 B1 C1 110.70(9)
F1 B1 C1 109.79(8)
F3 B1 C1 112.37(8)

loop_
_geom_bond_atom_site_label_1
_geom_bond_atom_site_label_2
_geom_bond_distance
F3 B1 1.4383(12)
F1 B1 1.4066(13)
F2 B1 1.3949(13)
N1 C2 1.4883(11)
N1 C7 1.5661(13)
N1 C13 1.5676(12)
N1 H1 0.922(14)
C1 C2 1.3982(13)
C1 C6 1.4059(13)
C1 B1 1.6298(15)
C2 C3 1.3909(14)
C6 C5 1.3826(16)
C6 H6 0.9500
C7 C9 1.5224(16)
C7 C10 1.5270(15)
C7 C8 1.5288(15)
C13 C15 1.5231(14)
C13 C14 1.5268(14)
C13 C12 1.5289(13)
C12 C11 1.5199(14)
C12 H12A 0.9900
C12 H12B 0.9900
C5 C4 1.3817(17)
C5 H5 0.9500
C11 C10 1.5244(15)
C11 H11A 0.9900
C11 H11B 0.9900
C3 C4 1.3885(15)
C3 H3 0.9500
C14 H14A 0.9800
C14 H14B 0.9800
C14 H14C 0.9800
C15 H15A 0.9800
C15 H15B 0.9800
C15 H15C 0.9800
C10 H10A 0.9900
C10 H10B 0.9900
C8 H8A 0.9800
C8 H8B 0.9800
C8 H8C 0.9800
C4 H4 0.9500
C9 H9A 0.9800
C9 H9B 0.9800
C9 H9C 0.9800
